data_2234786
loop_
_publ_author_name
'Wei, Bin'

_publ_section_title
;
 Bis(pyridinium) naphthalene-1,5-disulfonate dihydrate
;
_journal_coeditor_code RZ2728
_journal_issue 5
_journal_name_full 'Acta Crystallographica Section E'
_journal_page_first o1489
_journal_paper_doi 10.1107/S1600536812016960
_journal_volume 68
_journal_year 2012
_chemical_formula_iupac '2C5 H6 N +, C10 H6 O6 S2 2-, 2H2 O'
_chemical_formula_moiety '2(C5 H6 N +), C10 H6 O6 S2 2-, 2(H2 O)'
_chemical_formula_sum 'C20 H22 N2 O8 S2'
_chemical_formula_weight 482.52
_chemical_name_systematic
;
Bis(pyridinium) naphthalene-1,5-disulfonate dihydrate
;
_space_group_IT_number 14
_symmetry_cell_setting monoclinic
_symmetry_space_group_name_Hall '-P 2yn'
_symmetry_space_group_name_H-M 'P 1 21/n 1'
_atom_sites_solution_hydrogens geom
_atom_sites_solution_primary direct
_atom_sites_solution_secondary difmap
_audit_creation_method SHELXL-97
_cell_angle_alpha 90.00
_cell_angle_beta 103.51(3)
_cell_angle_gamma 90.00
_cell_formula_units_Z 2
_cell_length_a 9.5876(19)
_cell_length_b 12.065(2)
_cell_length_c 9.843(2)
_cell_measurement_reflns_used 3638
_cell_measurement_temperature 293(2)
_cell_measurement_theta_max 27.5
_cell_measurement_theta_min 3.0
_cell_volume 1107.1(4)
_computing_cell_refinement 'CrystalClear (Rigaku, 2005)'
_computing_data_collection 'CrystalClear (Rigaku, 2005)'
_computing_data_reduction 'CrystalClear (Rigaku, 2005)'
_computing_molecular_graphics 'SHELXTL (Sheldrick, 2008)'
_computing_publication_material 'SHELXTL (Sheldrick, 2008)'
_computing_structure_refinement 'SHELXTL (Sheldrick, 2008)'
_computing_structure_solution 'SHELXTL (Sheldrick, 2008)'
_diffrn_ambient_temperature 293(2)
_diffrn_measured_fraction_theta_full 0.998
_diffrn_measured_fraction_theta_max 0.998
_diffrn_measurement_device_type 'Rigaku SCXmini'
_diffrn_measurement_method '\w scans'
_diffrn_radiation_monochromator graphite
_diffrn_radiation_source 'fine-focus sealed tube'
_diffrn_radiation_type MoK\a
_diffrn_radiation_wavelength 0.71073
_diffrn_reflns_av_R_equivalents 0.0716
_diffrn_reflns_av_sigmaI/netI 0.0593
_diffrn_reflns_limit_h_max 12
_diffrn_reflns_limit_h_min -12
_diffrn_reflns_limit_k_max 15
_diffrn_reflns_limit_k_min -15
_diffrn_reflns_limit_l_max 12
_diffrn_reflns_limit_l_min -12
_diffrn_reflns_number 11131
_diffrn_reflns_theta_full 27.48
_diffrn_reflns_theta_max 27.48
_diffrn_reflns_theta_min 3.16
_diffrn_standards_interval_count 150
_diffrn_standards_interval_time 0
_diffrn_standards_number 2
_exptl_absorpt_coefficient_mu 0.290
_exptl_absorpt_correction_T_max 0.902
_exptl_absorpt_correction_T_min 0.860
_exptl_absorpt_correction_type multi-scan
_exptl_absorpt_process_details '(CrystalClear; Rigaku, 2005)'
_exptl_crystal_colour ColoUrless
_exptl_crystal_density_diffrn 1.448
_exptl_crystal_density_method 'not measured'
_exptl_crystal_description block
_exptl_crystal_F_000 504
_exptl_crystal_size_max 0.5530
_exptl_crystal_size_mid 0.4350
_exptl_crystal_size_min 0.3560
_refine_diff_density_max 0.517
_refine_diff_density_min -0.484
_refine_ls_extinction_method none
_refine_ls_goodness_of_fit_ref 1.101
_refine_ls_hydrogen_treatment constr
_refine_ls_matrix_type full
_refine_ls_number_parameters 148
_refine_ls_number_reflns 2533
_refine_ls_number_restraints 2
_refine_ls_restrained_S_all 1.101
_refine_ls_R_factor_all 0.0653
_refine_ls_R_factor_gt 0.0562
_refine_ls_shift/su_max 0.000
_refine_ls_shift/su_mean 0.000
_refine_ls_structure_factor_coef Fsqd
_refine_ls_weighting_details 'calc w=1/[\s^2^(Fo^2^)+(0.0555P)^2^+0.5924P] where P=(Fo^2^+2Fc^2^)/3'
_refine_ls_weighting_scheme calc
_refine_ls_wR_factor_gt 0.1437
_refine_ls_wR_factor_ref 0.1503
_reflns_number_gt 2150
_reflns_number_total 2533
_reflns_threshold_expression >2sigma(I)
_cod_data_source_file rz2728.cif
_cod_data_source_block I
_cod_original_cell_volume 1107.0(4)
_cod_original_sg_symbol_H-M 'P 21/n'
_cod_database_code 2234786
_cod_database_fobs_code 2234786

loop_
_symmetry_equiv_pos_as_xyz
'x, y, z'
'-x+1/2, y+1/2, -z+1/2'
'-x, -y, -z'
'x-1/2, -y-1/2, z-1/2'

loop_
_atom_site_type_symbol
_atom_site_label
_atom_site_fract_x
_atom_site_fract_y
_atom_site_fract_z
_atom_site_U_iso_or_equiv
_atom_site_adp_type
_atom_site_calc_flag
_atom_site_refinement_flags
_atom_site_occupancy
_atom_site_symmetry_multiplicity
O O4 0.4852(3) 0.2836(3) 0.5829(3) 0.1102(12) Uani d D 1 1
H H4A 0.4806 0.2959 0.4999 0.19(3) Uiso d RD 1 1
H H4B 0.5648 0.2599 0.6216 0.15(2) Uiso d RD 1 1
S S1 0.83962(6) 0.15020(5) 0.71768(6) 0.0461(2) Uani d . 1 1
C C1 0.9846(2) 0.04729(16) 0.53702(19) 0.0316(4) Uani d . 1 1
C C2 1.0533(2) 0.14879(17) 0.5220(2) 0.0411(5) Uani d . 1 1
H H2 1.0350 0.2108 0.5712 0.049 Uiso calc R 1 1
C C4 0.8853(2) 0.03502(17) 0.6239(2) 0.0348(4) Uani d . 1 1
C C3 1.1457(3) 0.15711(19) 0.4368(3) 0.0483(6) Uani d . 1 1
H H3 1.1884 0.2249 0.4269 0.058 Uiso calc R 1 1
O O3 0.7426(2) 0.10851(18) 0.7975(2) 0.0700(6) Uani d . 1 1
C C5 0.8229(3) -0.0643(2) 0.6363(2) 0.0450(5) Uani d . 1 1
H H5 0.7588 -0.0708 0.6937 0.054 Uiso calc R 1 1
O O2 0.9728(2) 0.19099(18) 0.8046(2) 0.0659(6) Uani d . 1 1
O O1 0.7752(2) 0.23031(17) 0.6128(2) 0.0712(6) Uani d . 1 1
N N1 0.7941(3) 0.0855(3) 0.1614(3) 0.0736(8) Uani d . 1 1
H H10 0.8605 0.1283 0.1461 0.088 Uiso calc R 1 1
C C9 0.7696(4) -0.0066(4) 0.0948(4) 0.0811(11) Uani d . 1 1
H H9 0.8240 -0.0255 0.0314 0.097 Uiso calc R 1 1
C C6 0.6178(5) 0.0513(4) 0.2786(4) 0.0933(13) Uani d . 1 1
H H6 0.5660 0.0718 0.3435 0.112 Uiso calc R 1 1
C C8 0.6691(6) -0.0745(3) 0.1146(4) 0.0943(12) Uani d . 1 1
H H8 0.6521 -0.1410 0.0656 0.113 Uiso calc R 1 1
C C11 0.7207(4) 0.1164(3) 0.2526(4) 0.0804(10) Uani d . 1 1
H H11 0.7408 0.1838 0.2989 0.097 Uiso calc R 1 1
C C7 0.5903(4) -0.0464(4) 0.2074(6) 0.1002(15) Uani d . 1 1
H H7 0.5183 -0.0932 0.2223 0.120 Uiso calc R 1 1

loop_
_atom_site_aniso_label
_atom_site_aniso_U_11
_atom_site_aniso_U_22
_atom_site_aniso_U_33
_atom_site_aniso_U_12
_atom_site_aniso_U_13
_atom_site_aniso_U_23
O4 0.0640(15) 0.206(4) 0.0579(14) 0.0563(18) 0.0094(11) -0.0121(17)
S1 0.0446(3) 0.0501(4) 0.0488(4) 0.0077(2) 0.0215(3) -0.0075(2)
C1 0.0306(9) 0.0345(10) 0.0306(9) 0.0028(7) 0.0090(7) 0.0042(8)
C2 0.0482(12) 0.0334(10) 0.0450(12) -0.0010(9) 0.0177(10) -0.0007(8)
C4 0.0337(10) 0.0403(11) 0.0329(10) 0.0044(8) 0.0125(8) 0.0016(8)
C3 0.0544(14) 0.0389(11) 0.0579(14) -0.0099(10) 0.0263(12) 0.0035(10)
O3 0.0734(12) 0.0738(13) 0.0809(14) -0.0020(11) 0.0546(11) -0.0165(11)
C5 0.0456(12) 0.0509(13) 0.0453(12) -0.0030(10) 0.0244(10) 0.0037(10)
O2 0.0611(11) 0.0809(13) 0.0583(11) -0.0078(10) 0.0192(9) -0.0258(10)
O1 0.0746(14) 0.0612(12) 0.0818(14) 0.0320(10) 0.0263(11) 0.0060(10)
N1 0.0460(13) 0.094(2) 0.0767(18) -0.0075(13) 0.0056(12) 0.0324(16)
C9 0.087(2) 0.102(3) 0.0581(18) 0.036(2) 0.0238(17) 0.0150(18)
C6 0.080(2) 0.125(4) 0.087(2) 0.039(2) 0.046(2) 0.026(2)
C8 0.116(3) 0.061(2) 0.091(3) 0.006(2) -0.005(3) -0.0072(19)
C11 0.090(3) 0.0665(19) 0.074(2) 0.0054(18) -0.0035(19) -0.0072(17)
C7 0.063(2) 0.091(3) 0.141(4) -0.017(2) 0.012(2) 0.050(3)

loop_
_atom_type_symbol
_atom_type_description
_atom_type_scat_dispersion_real
_atom_type_scat_dispersion_imag
_atom_type_scat_source
C C 0.0033 0.0016 'International Tables Vol C Tables 4.2.6.8 and 6.1.1.4'
H H 0.0000 0.0000 'International Tables Vol C Tables 4.2.6.8 and 6.1.1.4'
N N 0.0061 0.0033 'International Tables Vol C Tables 4.2.6.8 and 6.1.1.4'
O O 0.0106 0.0060 'International Tables Vol C Tables 4.2.6.8 and 6.1.1.4'
S S 0.1246 0.1234 'International Tables Vol C Tables 4.2.6.8 and 6.1.1.4'

loop_
_geom_angle_atom_site_label_1
_geom_angle_atom_site_label_2
_geom_angle_atom_site_label_3
_geom_angle_site_symmetry_1
_geom_angle_site_symmetry_3
_geom_angle
H4A O4 H4B . . 110.7
O3 S1 O1 . . 113.62(13)
O3 S1 O2 . . 112.87(13)
O1 S1 O2 . . 111.49(14)
O3 S1 C4 . . 106.19(11)
O1 S1 C4 . . 105.55(11)
O2 S1 C4 . . 106.42(11)
C2 C1 C1 . 3_756 118.9(2)
C2 C1 C4 . . 122.98(18)
C1 C1 C4 3_756 . 118.1(2)
C3 C2 C1 . . 121.0(2)
C3 C2 H2 . . 119.5
C1 C2 H2 . . 119.5
C5 C4 C1 . . 120.97(19)
C5 C4 S1 . . 118.43(16)
C1 C4 S1 . . 120.60(16)
C2 C3 C5 . 3_756 120.5(2)
C2 C3 H3 . . 119.8
C5 C3 H3 3_756 . 119.8
C4 C5 C3 . 3_756 120.48(19)
C4 C5 H5 . . 119.8
C3 C5 H5 3_756 . 119.8
C9 N1 C11 . . 122.1(3)
C9 N1 H10 . . 119.0
C11 N1 H10 . . 119.0
N1 C9 C8 . . 121.1(4)
N1 C9 H9 . . 119.4
C8 C9 H9 . . 119.4
C11 C6 C7 . . 118.3(4)
C11 C6 H6 . . 120.9
C7 C6 H6 . . 120.9
C9 C8 C7 . . 119.1(4)
C9 C8 H8 . . 120.4
C7 C8 H8 . . 120.4
N1 C11 C6 . . 120.1(4)
N1 C11 H11 . . 120.0
C6 C11 H11 . . 120.0
C8 C7 C6 . . 119.4(4)
C8 C7 H7 . . 120.3
C6 C7 H7 . . 120.3

loop_
_geom_bond_atom_site_label_1
_geom_bond_atom_site_label_2
_geom_bond_site_symmetry_2
_geom_bond_distance
O4 H4A . 0.8207
O4 H4B . 0.8202
S1 O3 . 1.4413(19)
S1 O1 . 1.443(2)
S1 O2 . 1.447(2)
S1 C4 . 1.779(2)
C1 C2 . 1.415(3)
C1 C1 3_756 1.422(4)
C1 C4 . 1.428(3)
C2 C3 . 1.358(3)
C2 H2 . 0.9300
C4 C5 . 1.358(3)
C3 C5 3_756 1.401(3)
C3 H3 . 0.9300
C5 C3 3_756 1.401(3)
C5 H5 . 0.9300
N1 C9 . 1.283(5)
N1 C11 . 1.317(5)
N1 H10 . 0.8600
C9 C8 . 1.314(6)
C9 H9 . 0.9300
C6 C11 . 1.332(6)
C6 C7 . 1.365(6)
C6 H6 . 0.9300
C8 C7 . 1.357(6)
C8 H8 . 0.9300
C11 H11 . 0.9300
C7 H7 . 0.9300

loop_
_geom_hbond_atom_site_label_D
_geom_hbond_atom_site_label_H
_geom_hbond_atom_site_label_A
_geom_hbond_site_symmetry_A
_geom_hbond_distance_DH
_geom_hbond_distance_HA
_geom_hbond_distance_DA
_geom_hbond_angle_DHA
O4 H4B O1 . 0.82 2.07 2.801(3) 148.2
O4 H4A O2 4_565 0.82 1.91 2.731(3) 174.3
N1 H10 O4 4_665 0.86 1.82 2.667(3) 170.3
